data_4089332
loop_
_publ_author_name
'Lu, Genliang'
'Portscheller, Janelle L.'
'Malinakova, Helena C.'

_publ_section_title
;
 Palladacycles with a Metal-Bonded sp3-Hybridized Carbon as Intermediates
 in the Synthesis of 2,2,3,4-Tetrasubstituted 2H-1-Benzopyrans and
 1,2-Dihydroquinolines. Effects of Auxiliary Ligands and Substitution at a
 Palladium-Bonded Tertiary Carbon
;
_journal_issue 5
_journal_name_full Organometallics
_journal_page_first 945
_journal_paper_doi 10.1021/om0491544
_journal_volume 24
_journal_year 2005
_chemical_absolute_configuration ad
_chemical_formula_moiety 'C39 H43 I O3 P2 Pd'
_chemical_formula_sum 'C39 H43 I O3 P2 Pd'
_chemical_formula_weight 854.97
_space_group_IT_number 19
_space_group_name_Hall 'P 2ac 2ab'
_space_group_name_H-M_alt 'P 21 21 21'
_symmetry_cell_setting orthorhombic
_symmetry_space_group_name_H-M 'P 21 21 21'
_atom_sites_solution_hydrogens geom
_atom_sites_solution_primary direct
_atom_sites_solution_secondary difmap
_audit_creation_method SHELXL-97
_cell_angle_alpha 90.00
_cell_angle_beta 90.00
_cell_angle_gamma 90.00
_cell_formula_units_Z 4
_cell_length_a 10.138(4)
_cell_length_b 13.780(5)
_cell_length_c 27.372(10)
_cell_measurement_reflns_used 6737
_cell_measurement_temperature 100(2)
_cell_measurement_theta_max 25.25
_cell_measurement_theta_min 2.48
_cell_volume 3824(2)
_computing_cell_refinement 'Bruker SMART'
_computing_data_collection 'Bruker SMART'
_computing_data_reduction 'Bruker SAINT'
_computing_molecular_graphics 'SHELXTL (Sheldrick, 2000)'
_computing_publication_material 'SHELXTL (Sheldrick, 2000)'
_computing_structure_refinement 'SHELXTL (Sheldrick, 2000)'
_computing_structure_solution 'SHELXTL (Sheldrick, 2000)'
_diffrn_ambient_temperature 100(2)
_diffrn_measured_fraction_theta_full 0.943
_diffrn_measured_fraction_theta_max 0.943
_diffrn_measurement_device_type 'Bruker APEX'
_diffrn_measurement_method '\w scans'
_diffrn_radiation_monochromator graphite
_diffrn_radiation_source 'fine-focus sealed tube'
_diffrn_radiation_type MoK\a
_diffrn_radiation_wavelength 0.71073
_diffrn_reflns_av_R_equivalents 0.0269
_diffrn_reflns_av_sigmaI/netI 0.0263
_diffrn_reflns_limit_h_max 11
_diffrn_reflns_limit_h_min -11
_diffrn_reflns_limit_k_max 15
_diffrn_reflns_limit_k_min -16
_diffrn_reflns_limit_l_max 32
_diffrn_reflns_limit_l_min -32
_diffrn_reflns_number 23348
_diffrn_reflns_theta_full 25.31
_diffrn_reflns_theta_max 25.31
_diffrn_reflns_theta_min 2.10
_diffrn_standards_number 0
_exptl_absorpt_coefficient_mu 1.410
_exptl_absorpt_correction_T_max 0.8163
_exptl_absorpt_correction_T_min 0.6023
_exptl_absorpt_correction_type multi-scan
_exptl_absorpt_process_details 'SADABS (Sheldrick, 2002)'
_exptl_crystal_colour colorless
_exptl_crystal_density_diffrn 1.485
_exptl_crystal_density_method 'not measured'
_exptl_crystal_description block
_exptl_crystal_F_000 1720
_exptl_crystal_size_max 0.40
_exptl_crystal_size_mid 0.22
_exptl_crystal_size_min 0.15
_refine_diff_density_max 1.152
_refine_diff_density_min -0.605
_refine_diff_density_rms 0.091
_refine_ls_abs_structure_details 'Flack H D (1983), Acta Cryst. A39, 876-881'
_refine_ls_abs_structure_Flack 0.45(2)
_refine_ls_extinction_method none
_refine_ls_goodness_of_fit_ref 1.016
_refine_ls_hydrogen_treatment mixed
_refine_ls_matrix_type full
_refine_ls_number_parameters 562
_refine_ls_number_reflns 6394
_refine_ls_number_restraints 533
_refine_ls_restrained_S_all 1.012
_refine_ls_R_factor_all 0.0339
_refine_ls_R_factor_gt 0.0333
_refine_ls_shift/su_max 0.007
_refine_ls_shift/su_mean 0.000
_refine_ls_structure_factor_coef Fsqd
_refine_ls_weighting_details 'calc w=1/[\s^2^(Fo^2^)+(0.0590P)^2^+4.8000P] where P=(Fo^2^+2Fc^2^)/3'
_refine_ls_weighting_scheme calc
_refine_ls_wR_factor_gt 0.0880
_refine_ls_wR_factor_ref 0.0884
_reflns_number_gt 6303
_reflns_number_total 6394
_reflns_threshold_expression I>2\s(I)
_cod_data_source_file om0491544si20041030_111302.cif
_cod_data_source_block compound_7b
_cod_depositor_comments
;
The following automatic conversions were performed:

data item '_symmetry_cell_setting' value 'Orthorhombic' was changed
to 'orthorhombic' in accordance with the
/home/saulius/struct/COD-crude-data/automatic-downloads/DataCite-retrospective/ACS/depositions/lib/dictionaries/cif_core.dic
dictionary named 'cif_core.dic' version 2.4.2 last updated on
2011-04-26.

Automatic conversion script
Id: cif_fix_values 6909 2019-04-08 15:41:33Z antanas 
;
_cod_database_code 4089332

loop_
_symmetry_equiv_pos_as_xyz
'x, y, z'
'-x+1/2, -y, z+1/2'
'-x, y+1/2, -z+1/2'
'x+1/2, -y+1/2, -z'

loop_
_atom_site_label
_atom_site_type_symbol
_atom_site_fract_x
_atom_site_fract_y
_atom_site_fract_z
_atom_site_U_iso_or_equiv
_atom_site_adp_type
_atom_site_occupancy
_atom_site_symmetry_multiplicity
_atom_site_calc_flag
_atom_site_refinement_flags
_atom_site_disorder_assembly
_atom_site_disorder_group
Pd1 Pd 0.91840(3) 0.05334(2) 0.133653(11) 0.01973(9) Uani 1 1 d . A .
I1 I 0.82540(4) 0.04151(3) 0.042887(11) 0.03804(11) Uani 1 1 d . . .
P1 P 0.83551(12) 0.20841(8) 0.14390(4) 0.0249(3) Uani 1 1 d . . .
P2 P 1.03240(12) -0.09089(10) 0.12818(5) 0.0302(3) Uani 1 1 d . . .
O1 O 0.7990(3) 0.0179(3) 0.23497(13) 0.0334(8) Uani 1 1 d D . .
O2 O 0.6906(10) 0.1364(7) 0.3081(3) 0.054(2) Uani 0.538(6) 1 d PDU A 1
O3 O 0.6979(8) 0.0100(8) 0.3597(3) 0.0622(19) Uani 0.538(6) 1 d PDU A 1
O2' O 0.6499(11) 0.1618(7) 0.2862(4) 0.055(2) Uani 0.462(6) 1 d PDU A 2
O3' O 0.6556(11) 0.0620(9) 0.3491(3) 0.0599(18) Uani 0.462(6) 1 d PDU A 2
C1 C 0.9206(5) 0.2990(4) 0.10734(17) 0.0295(10) Uani 1 1 d . . .
C2 C 1.0192(5) 0.2719(4) 0.07481(18) 0.0319(11) Uani 1 1 d . . .
H2 H 1.0408 0.2052 0.0710 0.038 Uiso 1 1 calc R . .
C3 C 1.0861(7) 0.3412(4) 0.0479(2) 0.0468(14) Uani 1 1 d . . .
H3 H 1.1546 0.3225 0.0262 0.056 Uiso 1 1 calc R . .
C4 C 1.0529(8) 0.4372(4) 0.0528(2) 0.0550(17) Uani 1 1 d . . .
H4 H 1.0988 0.4849 0.0344 0.066 Uiso 1 1 calc R . .
C5 C 0.9527(9) 0.4651(4) 0.0844(2) 0.066(2) Uani 1 1 d . . .
H5 H 0.9290 0.5316 0.0871 0.080 Uiso 1 1 calc R . .
C6 C 0.8880(7) 0.3961(4) 0.1116(2) 0.0455(15) Uani 1 1 d . . .
H6 H 0.8202 0.4153 0.1335 0.055 Uiso 1 1 calc R . .
C7 C 0.6616(5) 0.2278(3) 0.1295(2) 0.0343(11) Uani 1 1 d . . .
C8 C 0.6216(6) 0.2658(5) 0.0849(2) 0.0537(17) Uani 1 1 d . . .
H8 H 0.6846 0.2813 0.0605 0.064 Uiso 1 1 calc R . .
C9 C 0.4882(8) 0.2810(6) 0.0766(3) 0.074(3) Uani 1 1 d . . .
H9 H 0.4601 0.3084 0.0465 0.088 Uiso 1 1 calc R . .
C10 C 0.3968(8) 0.2570(7) 0.1112(4) 0.087(4) Uani 1 1 d . . .
H10 H 0.3057 0.2683 0.1052 0.105 Uiso 1 1 calc R . .
C11 C 0.4356(7) 0.2176(6) 0.1535(4) 0.073(3) Uani 1 1 d . . .
H11 H 0.3714 0.2003 0.1772 0.087 Uiso 1 1 calc R . .
C12 C 0.5668(6) 0.2017(5) 0.1632(3) 0.0547(17) Uani 1 1 d . . .
H12 H 0.5923 0.1727 0.1932 0.066 Uiso 1 1 calc R . .
C13 C 0.8488(5) 0.2605(4) 0.20498(17) 0.0305(11) Uani 1 1 d . . .
H13A H 0.8108 0.3259 0.2050 0.046 Uiso 1 1 calc R . .
H13B H 0.9418 0.2640 0.2145 0.046 Uiso 1 1 calc R . .
H13C H 0.8008 0.2196 0.2283 0.046 Uiso 1 1 calc R . .
C14 C 1.2008(6) -0.0516(5) 0.1038(2) 0.0355(16) Uani 0.669(6) 1 d PDU B 1
C15 C 1.2053(6) 0.0105(4) 0.0640(2) 0.0333(16) Uani 0.669(6) 1 d PDU B 1
H15 H 1.1259 0.0298 0.0484 0.040 Uiso 0.669(6) 1 calc PR B 1
C16 C 1.3256(5) 0.0443(5) 0.0471(2) 0.0434(15) Uani 0.669(6) 1 d PDU B 1
H16 H 1.3284 0.0868 0.0197 0.052 Uiso 0.669(6) 1 calc PR B 1
C17 C 1.4418(7) 0.0165(5) 0.0697(2) 0.0479(17) Uani 0.669(6) 1 d PDU B 1
H17 H 1.5241 0.0400 0.0580 0.057 Uiso 0.669(6) 1 calc PR B 1
C18 C 1.4376(6) -0.0457(5) 0.1094(2) 0.0508(17) Uani 0.669(6) 1 d PDU B 1
H18 H 1.5166 -0.0656 0.1251 0.061 Uiso 0.669(6) 1 calc PR B 1
C19 C 1.3162(6) -0.0783(6) 0.1257(3) 0.0450(15) Uani 0.669(6) 1 d PDU B 1
H19 H 1.3131 -0.1206 0.1531 0.054 Uiso 0.669(6) 1 calc PR B 1
C14' C 1.1992(9) -0.0891(10) 0.1181(5) 0.038(2) Uani 0.331(6) 1 d PDU B 2
C15' C 1.2413(10) -0.0096(9) 0.0914(5) 0.0404(19) Uani 0.331(6) 1 d PDU B 2
H15' H 1.1790 0.0375 0.0808 0.048 Uiso 0.331(6) 1 calc PR B 2
C16' C 1.3734(11) 0.0019(8) 0.0801(5) 0.047(2) Uani 0.331(6) 1 d PDU B 2
H16' H 1.4020 0.0565 0.0618 0.057 Uiso 0.331(6) 1 calc PR B 2
C17' C 1.4637(11) -0.0668(9) 0.0957(5) 0.047(2) Uani 0.331(6) 1 d PDU B 2
H17' H 1.5545 -0.0591 0.0881 0.056 Uiso 0.331(6) 1 calc PR B 2
C18' C 1.4223(10) -0.1467(9) 0.1223(5) 0.049(2) Uani 0.331(6) 1 d PDU B 2
H18' H 1.4844 -0.1939 0.1328 0.059 Uiso 0.331(6) 1 calc PR B 2
C19' C 1.2899(10) -0.1574(13) 0.1335(5) 0.043(2) Uani 0.331(6) 1 d PDU B 2
H19' H 1.2613 -0.2120 0.1518 0.051 Uiso 0.331(6) 1 calc PR B 2
C20 C 0.9744(6) -0.1821(4) 0.0853(2) 0.0376(13) Uani 1 1 d . B .
C21 C 1.0535(7) -0.2270(4) 0.0514(2) 0.0473(16) Uani 1 1 d . . .
H21 H 1.1443 -0.2104 0.0495 0.057 Uiso 1 1 calc R B .
C22 C 1.0031(11) -0.2960(5) 0.0200(3) 0.069(2) Uani 1 1 d . B .
H22 H 1.0595 -0.3254 -0.0034 0.083 Uiso 1 1 calc R . .
C23 C 0.8768(11) -0.3221(5) 0.0220(3) 0.077(3) Uani 1 1 d . . .
H23 H 0.8442 -0.3703 0.0003 0.092 Uiso 1 1 calc R B .
C24 C 0.7921(9) -0.2785(5) 0.0559(3) 0.067(2) Uani 1 1 d . B .
H24 H 0.7018 -0.2967 0.0569 0.080 Uiso 1 1 calc R . .
C25 C 0.8395(7) -0.2088(4) 0.0880(2) 0.0470(15) Uani 1 1 d . . .
H25 H 0.7827 -0.1795 0.1113 0.056 Uiso 1 1 calc R B .
C26 C 1.0643(12) -0.1566(9) 0.1816(5) 0.033(3) Uani 0.669(6) 1 d PU B 1
H26A H 1.1110 -0.2166 0.1733 0.050 Uiso 0.669(6) 1 d PR B 1
H26B H 0.9808 -0.1726 0.1978 0.050 Uiso 0.669(6) 1 d PR B 1
H26C H 1.1189 -0.1175 0.2036 0.050 Uiso 0.669(6) 1 d PR B 1
C26' C 1.013(2) -0.170(2) 0.1891(9) 0.028(5) Uani 0.331(6) 1 d PU B 2
H26D H 1.0669 -0.2289 0.1864 0.041 Uiso 0.331(6) 1 d PR B 2
H26E H 0.9204 -0.1881 0.1935 0.041 Uiso 0.331(6) 1 d PR B 2
H26F H 1.0428 -0.1320 0.2173 0.041 Uiso 0.331(6) 1 d PR B 2
C27 C 0.9989(5) 0.0649(3) 0.20112(16) 0.0234(10) Uani 1 1 d . . .
C28 C 1.1300(5) 0.0933(4) 0.2068(2) 0.0387(13) Uani 1 1 d . A .
H28 H 1.1813 0.1068 0.1786 0.046 Uiso 1 1 calc R . .
C29 C 1.1873(7) 0.1024(5) 0.2522(3) 0.0561(18) Uani 1 1 d . . .
H29 H 1.2763 0.1231 0.2552 0.067 Uiso 1 1 calc R A .
C30 C 1.1142(8) 0.0811(5) 0.2932(2) 0.059(2) Uani 1 1 d . A .
H30 H 1.1529 0.0874 0.3247 0.070 Uiso 1 1 calc R . .
C31 C 0.9846(7) 0.0507(5) 0.2890(2) 0.0508(15) Uani 1 1 d . . .
H31 H 0.9344 0.0347 0.3172 0.061 Uiso 1 1 calc R A .
C32 C 0.9295(5) 0.0440(4) 0.24270(16) 0.0292(10) Uani 1 1 d . A .
C33 C 0.7072(11) -0.0138(9) 0.2724(3) 0.058(2) Uani 0.538(6) 1 d PDU A 1
H33 H 0.7470 -0.0762 0.2838 0.070 Uiso 0.538(6) 1 calc PR A 1
C34 C 0.5769(10) -0.0476(8) 0.2476(3) 0.056(2) Uani 0.538(6) 1 d PDU A 1
H34 H 0.5501 0.0010 0.2223 0.067 Uiso 0.538(6) 1 calc PR A 1
C35 C 0.6031(11) -0.1455(9) 0.2229(5) 0.060(3) Uani 0.538(6) 1 d PDU A 1
H35A H 0.6691 -0.1373 0.1971 0.089 Uiso 0.538(6) 1 d PR A 1
H35B H 0.5210 -0.1702 0.2087 0.089 Uiso 0.538(6) 1 d PR A 1
H35C H 0.6360 -0.1918 0.2473 0.089 Uiso 0.538(6) 1 d PR A 1
C36 C 0.4677(9) -0.0563(9) 0.2860(4) 0.058(3) Uani 0.538(6) 1 d PDU A 1
H36A H 0.4443 0.0085 0.2980 0.086 Uiso 0.538(6) 1 d PR A 1
H36B H 0.4989 -0.0961 0.3133 0.086 Uiso 0.538(6) 1 d PR A 1
H36C H 0.3899 -0.0868 0.2713 0.086 Uiso 0.538(6) 1 d PR A 1
C37 C 0.7146(13) 0.0481(9) 0.3161(3) 0.0557(19) Uani 0.538(6) 1 d PDU A 1
C38 C 0.6537(12) 0.0725(13) 0.3998(4) 0.073(2) Uani 0.538(6) 1 d PDU A 1
H38A H 0.6834 0.1400 0.3942 0.088 Uiso 0.538(6) 1 calc PR A 1
H38B H 0.6914 0.0497 0.4311 0.088 Uiso 0.538(6) 1 calc PR A 1
C39 C 0.5065(14) 0.0685(15) 0.4017(6) 0.097(4) Uani 0.538(6) 1 d PDU A 1
H39A H 0.4787 0.0227 0.4271 0.146 Uiso 0.538(6) 1 d PR A 1
H39B H 0.4726 0.0471 0.3700 0.146 Uiso 0.538(6) 1 d PR A 1
H39C H 0.4716 0.1332 0.4092 0.146 Uiso 0.538(6) 1 d PR A 1
C33' C 0.7346(10) -0.0125(7) 0.2799(3) 0.055(2) Uani 0.462(6) 1 d PDU A 2
H33' H 0.7961 -0.0463 0.3028 0.066 Uiso 0.462(6) 1 calc PR A 2
C34' C 0.6203(11) -0.0792(7) 0.2622(4) 0.056(2) Uani 0.462(6) 1 d PDU A 2
H34' H 0.5788 -0.1109 0.2912 0.067 Uiso 0.462(6) 1 calc PR A 2
C35' C 0.6720(12) -0.1579(9) 0.2277(6) 0.063(3) Uani 0.462(6) 1 d PDU A 2
H35D H 0.7632 -0.1754 0.2355 0.095 Uiso 0.462(6) 1 d PR A 2
H35E H 0.6674 -0.1341 0.1940 0.095 Uiso 0.462(6) 1 d PR A 2
H35F H 0.6154 -0.2151 0.2312 0.095 Uiso 0.462(6) 1 d PR A 2
C36' C 0.5168(11) -0.0167(10) 0.2362(6) 0.063(3) Uani 0.462(6) 1 d PDU A 2
H36D H 0.4850 0.0325 0.2593 0.095 Uiso 0.462(6) 1 d PR A 2
H36E H 0.4429 -0.0576 0.2258 0.095 Uiso 0.462(6) 1 d PR A 2
H36F H 0.5557 0.0153 0.2077 0.095 Uiso 0.462(6) 1 d PR A 2
C37' C 0.6747(18) 0.0769(9) 0.3018(5) 0.057(2) Uani 0.462(6) 1 d PDU A 2
C38' C 0.6118(18) 0.1428(12) 0.3800(5) 0.073(3) Uani 0.462(6) 1 d PDU A 2
H38C H 0.5314 0.1728 0.3661 0.088 Uiso 0.462(6) 1 calc PR A 2
H38D H 0.6815 0.1930 0.3819 0.088 Uiso 0.462(6) 1 calc PR A 2
C39' C 0.584(2) 0.1034(15) 0.4297(5) 0.084(4) Uani 0.462(6) 1 d PDU A 2
H39D H 0.5481 0.1552 0.4505 0.127 Uiso 0.462(6) 1 d PR A 2
H39E H 0.6650 0.0781 0.4443 0.127 Uiso 0.462(6) 1 d PR A 2
H39F H 0.5187 0.0510 0.4271 0.127 Uiso 0.462(6) 1 d PR A 2

loop_
_atom_site_aniso_label
_atom_site_aniso_U_11
_atom_site_aniso_U_22
_atom_site_aniso_U_33
_atom_site_aniso_U_23
_atom_site_aniso_U_13
_atom_site_aniso_U_12
Pd1 0.02077(15) 0.01896(17) 0.01945(17) 0.00072(14) 0.00118(13) 0.00006(14)
I1 0.0592(2) 0.03125(19) 0.02373(16) 0.00034(14) -0.00794(15) 0.00594(17)
P1 0.0319(6) 0.0215(6) 0.0212(6) 0.0000(5) -0.0012(5) 0.0039(5)
P2 0.0312(6) 0.0291(7) 0.0302(7) -0.0076(5) -0.0071(5) 0.0091(5)
O1 0.0329(18) 0.033(2) 0.034(2) 0.0041(15) 0.0084(15) -0.0104(15)
O2 0.054(5) 0.092(5) 0.017(4) 0.002(4) 0.010(3) 0.007(5)
O3 0.058(4) 0.101(5) 0.028(3) 0.017(3) 0.013(3) 0.013(4)
O2' 0.062(6) 0.071(5) 0.032(5) -0.002(4) 0.019(5) -0.011(5)
O3' 0.063(4) 0.086(5) 0.031(3) 0.009(3) 0.019(3) 0.004(4)
C1 0.041(3) 0.027(3) 0.021(2) 0.0010(19) -0.005(2) -0.003(2)
C2 0.036(3) 0.029(3) 0.031(3) -0.001(2) -0.007(2) -0.005(2)
C3 0.061(4) 0.045(3) 0.035(3) 0.001(3) 0.004(3) -0.025(3)
C4 0.100(5) 0.037(3) 0.028(3) 0.002(2) 0.009(3) -0.021(3)
C5 0.144(7) 0.016(3) 0.040(3) -0.003(2) 0.025(4) -0.003(4)
C6 0.079(4) 0.025(3) 0.033(3) -0.001(2) 0.010(3) 0.001(3)
C7 0.030(3) 0.022(2) 0.051(3) -0.012(2) -0.005(3) 0.007(2)
C8 0.048(3) 0.058(4) 0.055(4) -0.009(3) -0.013(3) 0.018(3)
C9 0.059(5) 0.068(5) 0.094(6) -0.038(4) -0.047(5) 0.042(4)
C10 0.041(4) 0.085(6) 0.137(9) -0.084(7) -0.018(5) 0.015(4)
C11 0.036(4) 0.073(5) 0.109(7) -0.055(5) 0.007(4) -0.020(4)
C12 0.043(3) 0.044(4) 0.077(5) -0.022(3) 0.006(3) -0.021(3)
C13 0.039(3) 0.026(3) 0.026(2) -0.002(2) 0.000(2) 0.005(2)
C14 0.023(3) 0.048(4) 0.036(3) -0.020(3) 0.005(2) 0.001(3)
C15 0.029(3) 0.036(3) 0.034(3) -0.016(3) 0.009(3) -0.010(3)
C16 0.040(3) 0.046(3) 0.045(3) -0.024(3) 0.013(3) -0.013(3)
C17 0.033(3) 0.061(4) 0.049(4) -0.028(3) 0.014(3) -0.007(3)
C18 0.030(3) 0.070(4) 0.053(4) -0.027(3) 0.006(3) -0.001(3)
C19 0.029(2) 0.059(4) 0.047(3) -0.014(3) 0.004(2) 0.007(3)
C14' 0.024(4) 0.048(5) 0.041(4) -0.019(4) 0.005(4) -0.001(4)
C15' 0.032(3) 0.047(4) 0.042(4) -0.022(3) 0.009(3) -0.002(3)
C16' 0.032(4) 0.057(4) 0.053(4) -0.026(4) 0.014(4) -0.005(4)
C17' 0.028(4) 0.064(5) 0.049(5) -0.031(4) 0.012(4) -0.001(4)
C18' 0.028(4) 0.066(4) 0.053(5) -0.022(4) 0.004(4) 0.003(4)
C19' 0.021(4) 0.060(5) 0.047(5) -0.015(4) 0.001(4) 0.003(4)
C20 0.058(3) 0.011(2) 0.043(3) 0.001(2) -0.012(3) 0.004(2)
C21 0.075(4) 0.024(3) 0.042(3) -0.010(2) 0.001(3) 0.005(3)
C22 0.128(7) 0.032(4) 0.048(4) -0.012(3) 0.002(5) -0.014(4)
C23 0.165(10) 0.022(3) 0.044(4) -0.006(3) -0.008(5) -0.023(4)
C24 0.091(5) 0.039(4) 0.071(5) 0.001(3) -0.035(4) -0.017(4)
C25 0.066(4) 0.026(3) 0.049(4) -0.002(2) -0.019(3) -0.009(3)
C26 0.047(8) 0.018(5) 0.034(6) 0.006(4) 0.002(6) 0.001(6)
C26' 0.028(11) 0.032(9) 0.022(8) 0.017(7) 0.002(9) -0.011(9)
C27 0.031(2) 0.021(2) 0.019(2) -0.0024(18) -0.0090(18) 0.007(2)
C28 0.023(2) 0.037(3) 0.056(4) -0.013(3) -0.004(2) -0.001(2)
C29 0.049(4) 0.046(4) 0.073(5) -0.015(3) -0.034(4) 0.005(3)
C30 0.088(5) 0.043(4) 0.044(4) 0.000(3) -0.042(4) -0.006(3)
C31 0.079(4) 0.042(3) 0.031(3) 0.001(3) -0.016(3) -0.009(4)
C32 0.043(3) 0.020(2) 0.025(2) 0.000(2) -0.004(2) -0.007(3)
C33 0.064(4) 0.076(4) 0.035(3) 0.003(3) 0.014(3) -0.036(4)
C34 0.054(5) 0.073(5) 0.040(5) 0.016(4) 0.007(4) -0.035(5)
C35 0.047(6) 0.071(6) 0.061(6) 0.014(5) -0.007(6) -0.039(6)
C36 0.040(5) 0.060(7) 0.073(7) 0.037(5) 0.007(4) -0.002(5)
C37 0.058(4) 0.085(4) 0.024(3) 0.010(3) 0.006(3) -0.011(4)
C38 0.074(4) 0.108(6) 0.038(4) 0.008(4) 0.022(4) 0.018(5)
C39 0.083(6) 0.134(9) 0.074(7) 0.009(7) 0.030(6) 0.031(7)
C33' 0.062(4) 0.073(4) 0.031(4) 0.000(3) 0.008(4) -0.031(4)
C34' 0.056(5) 0.074(5) 0.038(4) 0.011(4) 0.008(4) -0.035(4)
C35' 0.045(7) 0.070(7) 0.075(8) -0.004(6) -0.010(7) -0.039(6)
C36' 0.059(7) 0.068(7) 0.063(7) 0.006(6) 0.000(5) -0.026(5)
C37' 0.060(4) 0.079(4) 0.031(4) 0.003(4) 0.017(4) -0.015(4)
C38' 0.073(6) 0.101(6) 0.047(5) -0.001(4) 0.027(5) 0.012(5)
C39' 0.099(8) 0.103(9) 0.052(6) -0.006(6) 0.031(7) 0.019(8)

loop_
_atom_type_symbol
_atom_type_description
_atom_type_scat_dispersion_real
_atom_type_scat_dispersion_imag
_atom_type_scat_source
C C 0.0033 0.0016 'International Tables Vol C Tables 4.2.6.8 and 6.1.1.4'
H H 0.0000 0.0000 'International Tables Vol C Tables 4.2.6.8 and 6.1.1.4'
O O 0.0106 0.0060 'International Tables Vol C Tables 4.2.6.8 and 6.1.1.4'
P P 0.1023 0.0942 'International Tables Vol C Tables 4.2.6.8 and 6.1.1.4'
Pd Pd -0.9988 1.0072 'International Tables Vol C Tables 4.2.6.8 and 6.1.1.4'
I I -0.4742 1.8119 'International Tables Vol C Tables 4.2.6.8 and 6.1.1.4'

loop_
_geom_angle_atom_site_label_1
_geom_angle_atom_site_label_2
_geom_angle_atom_site_label_3
_geom_angle
C27 Pd1 P2 85.69(13)
C27 Pd1 P1 87.90(13)
P2 Pd1 P1 170.74(5)
C27 Pd1 I1 176.80(14)
P2 Pd1 I1 93.68(4)
P1 Pd1 I1 92.35(3)
C1 P1 C13 101.5(2)
C1 P1 C7 103.8(2)
C13 P1 C7 102.2(2)
C1 P1 Pd1 113.28(17)
C13 P1 Pd1 116.61(17)
C7 P1 Pd1 117.34(16)
C14' P2 C20 103.0(5)
C26 P2 C20 104.0(4)
C26 P2 C14 105.9(4)
C20 P2 C14 105.0(3)
C14' P2 C26' 103.7(8)
C20 P2 C26' 97.5(8)
C14' P2 Pd1 119.6(4)
C26 P2 Pd1 119.0(4)
C20 P2 Pd1 118.43(18)
C14 P2 Pd1 103.1(2)
C26' P2 Pd1 111.5(8)
C32 O1 C33 125.6(5)
C32 O1 C33' 112.0(5)
C37 O3 C38 118.9(11)
C37' O3' C38' 119.4(11)
C6 C1 C2 119.1(5)
C6 C1 P1 120.3(4)
C2 C1 P1 120.6(4)
C3 C2 C1 120.5(5)
C3 C2 H2 119.8
C1 C2 H2 119.8
C4 C3 C2 119.6(6)
C4 C3 H3 120.2
C2 C3 H3 120.2
C3 C4 C5 120.5(6)
C3 C4 H4 119.8
C5 C4 H4 119.8
C6 C5 C4 119.7(6)
C6 C5 H5 120.2
C4 C5 H5 120.2
C5 C6 C1 120.6(6)
C5 C6 H6 119.7
C1 C6 H6 119.7
C12 C7 C8 118.8(5)
C12 C7 P1 119.3(5)
C8 C7 P1 121.9(5)
C9 C8 C7 119.1(8)
C9 C8 H8 120.5
C7 C8 H8 120.5
C10 C9 C8 120.8(8)
C10 C9 H9 119.6
C8 C9 H9 119.6
C11 C10 C9 119.9(7)
C11 C10 H10 120.1
C9 C10 H10 120.1
C10 C11 C12 121.2(8)
C10 C11 H11 119.4
C12 C11 H11 119.4
C11 C12 C7 120.2(8)
C11 C12 H12 119.9
C7 C12 H12 119.9
P1 C13 H13A 109.5
P1 C13 H13B 109.5
H13A C13 H13B 109.5
P1 C13 H13C 109.5
H13A C13 H13C 109.5
H13B C13 H13C 109.5
C19 C14 C15 118.9(6)
C19 C14 P2 122.5(5)
C15 C14 P2 118.6(4)
C16 C15 C14 120.0(6)
C16 C15 H15 120.0
C14 C15 H15 120.0
C17 C16 C15 120.4(6)
C17 C16 H16 119.8
C15 C16 H16 119.8
C18 C17 C16 119.8(6)
C18 C17 H17 120.1
C16 C17 H17 120.1
C17 C18 C19 118.8(7)
C17 C18 H18 120.6
C19 C18 H18 120.6
C14 C19 C18 122.2(8)
C14 C19 H19 118.9
C18 C19 H19 118.9
C19' C14' C15' 119.7(8)
C19' C14' P2 126.8(11)
C15' C14' P2 113.6(7)
C14' C15' C16' 120.4(7)
C14' C15' H15' 119.8
C16' C15' H15' 119.8
C17' C16' C15' 119.5(7)
C17' C16' H16' 120.2
C15' C16' H16' 120.2
C16' C17' C18' 120.4(7)
C16' C17' H17' 119.8
C18' C17' H17' 119.8
C17' C18' C19' 119.6(12)
C17' C18' H18' 120.2
C19' C18' H18' 120.2
C14' C19' C18' 120.4(16)
C14' C19' H19' 119.8
C18' C19' H19' 119.8
C21 C20 C25 118.7(6)
C21 C20 P2 124.1(5)
C25 C20 P2 117.2(5)
C20 C21 C22 121.0(7)
C20 C21 H21 119.5
C22 C21 H21 119.5
C23 C22 C21 121.2(8)
C23 C22 H22 119.4
C21 C22 H22 119.4
C22 C23 C24 120.1(7)
C22 C23 H23 120.0
C24 C23 H23 120.0
C25 C24 C23 120.3(8)
C25 C24 H24 119.9
C23 C24 H24 119.9
C24 C25 C20 118.7(7)
C24 C25 H25 120.6
C20 C25 H25 120.6
P2 C26 H26A 109.4
P2 C26 H26B 109.6
H26A C26 H26B 109.5
P2 C26 H26C 109.4
H26A C26 H26C 109.5
H26B C26 H26C 109.5
P2 C26' H26D 109.4
P2 C26' H26E 109.5
H26D C26' H26E 109.5
P2 C26' H26F 109.5
H26D C26' H26F 109.5
H26E C26' H26F 109.5
C32 C27 C28 117.1(5)
C32 C27 Pd1 122.3(3)
C28 C27 Pd1 120.5(4)
C29 C28 C27 121.9(6)
C29 C28 H28 119.0
C27 C28 H28 119.0
C28 C29 C30 119.3(6)
C28 C29 H29 120.3
C30 C29 H29 120.3
C29 C30 C31 120.4(5)
C29 C30 H30 119.8
C31 C30 H30 119.8
C30 C31 C32 118.7(6)
C30 C31 H31 120.7
C32 C31 H31 120.7
C27 C32 O1 114.7(4)
C27 C32 C31 122.5(5)
O1 C32 C31 122.7(5)
O1 C33 C37 111.5(6)
O1 C33 C34 109.2(7)
C37 C33 C34 124.8(9)
O1 C33 H33 102.8
C37 C33 H33 102.8
C34 C33 H33 102.8
C36 C34 C35 111.1(7)
C36 C34 C33 109.8(6)
C35 C34 C33 107.9(6)
C36 C34 H34 109.3
C35 C34 H34 109.3
C33 C34 H34 109.3
C34 C35 H35A 109.6
C34 C35 H35B 109.4
H35A C35 H35B 109.5
C34 C35 H35C 109.4
H35A C35 H35C 109.5
H35B C35 H35C 109.5
C34 C36 H36A 109.4
C34 C36 H36B 109.5
H36A C36 H36B 109.5
C34 C36 H36C 109.4
H36A C36 H36C 109.5
H36B C36 H36C 109.5
O2 C37 O3 121.3(8)
O2 C37 C33 114.1(12)
O3 C37 C33 120.0(10)
O3 C38 C39 108.1(11)
O3 C38 H38A 110.1
C39 C38 H38A 110.1
O3 C38 H38B 110.1
C39 C38 H38B 110.1
H38A C38 H38B 108.4
C38 C39 H39A 109.6
C38 C39 H39B 109.3
H39A C39 H39B 109.5
C38 C39 H39C 109.5
H39A C39 H39C 109.5
H39B C39 H39C 109.5
O1 C33' C37' 106.5(7)
O1 C33' C34' 104.0(7)
C37' C33' C34' 108.0(9)
O1 C33' H33' 112.6
C37' C33' H33' 112.6
C34' C33' H33' 112.6
C35' C34' C36' 110.3(8)
C35' C34' C33' 110.9(6)
C36' C34' C33' 108.8(6)
C35' C34' H34' 108.9
C36' C34' H34' 108.9
C33' C34' H34' 108.9
C34' C35' H35D 111.2
C34' C35' H35E 109.1
H35D C35' H35E 109.5
C34' C35' H35F 108.0
H35D C35' H35F 109.5
H35E C35' H35F 109.5
C34' C36' H36D 108.5
C34' C36' H36E 109.7
H36D C36' H36E 109.5
C34' C36' H36F 110.3
H36D C36' H36F 109.5
H36E C36' H36F 109.5
O2' C37' O3' 116.2(8)
O2' C37' C33' 134.6(10)
O3' C37' C33' 108.9(11)
O3' C38' C39' 108.0(11)
O3' C38' H38C 110.1
C39' C38' H38C 110.1
O3' C38' H38D 110.1
C39' C38' H38D 110.1
H38C C38' H38D 108.4
C38' C39' H39D 109.5
C38' C39' H39E 109.7
H39D C39' H39E 109.5
C38' C39' H39F 109.2
H39D C39' H39F 109.5
H39E C39' H39F 109.5

loop_
_geom_bond_atom_site_label_1
_geom_bond_atom_site_label_2
_geom_bond_distance
Pd1 C27 2.025(4)
Pd1 P2 2.3039(14)
Pd1 P1 2.3133(14)
Pd1 I1 2.6623(10)
P1 C1 1.817(5)
P1 C13 1.824(5)
P1 C7 1.826(5)
P2 C14' 1.713(9)
P2 C26 1.750(12)
P2 C20 1.818(6)
P2 C14 1.911(6)
P2 C26' 2.00(2)
O1 C32 1.387(6)
O1 C33 1.450(7)
O1 C33' 1.453(7)
O2 C37 1.259(14)
O3 C37 1.315(12)
O3 C38 1.465(13)
O2' C37' 1.271(14)
O3' C37' 1.325(12)
O3' C38' 1.467(13)
C1 C6 1.384(8)
C1 C2 1.390(8)
C2 C3 1.384(8)
C2 H2 0.9500
C3 C4 1.371(9)
C3 H3 0.9500
C4 C5 1.388(10)
C4 H4 0.9500
C5 C6 1.374(9)
C5 H5 0.9500
C6 H6 0.9500
C7 C12 1.381(9)
C7 C8 1.388(9)
C8 C9 1.387(9)
C8 H8 0.9500
C9 C10 1.365(13)
C9 H9 0.9500
C10 C11 1.338(14)
C10 H10 0.9500
C11 C12 1.374(10)
C11 H11 0.9500
C12 H12 0.9500
C13 H13A 0.9800
C13 H13B 0.9800
C13 H13C 0.9800
C14 C19 1.365(10)
C14 C15 1.386(4)
C15 C16 1.386(4)
C15 H15 0.9500
C16 C17 1.385(4)
C16 H16 0.9500
C17 C18 1.384(4)
C17 H17 0.9500
C18 C19 1.384(4)
C18 H18 0.9500
C19 H19 0.9500
C14' C19' 1.38(2)
C14' C15' 1.384(5)
C15' C16' 1.384(5)
C15' H15' 0.9500
C16' C17' 1.384(4)
C16' H16' 0.9500
C17' C18' 1.384(5)
C17' H17' 0.9500
C18' C19' 1.385(5)
C18' H18' 0.9500
C19' H19' 0.9500
C20 C21 1.374(8)
C20 C25 1.418(9)
C21 C22 1.378(9)
C21 H21 0.9500
C22 C23 1.331(13)
C22 H22 0.9500
C23 C24 1.400(12)
C23 H23 0.9500
C24 C25 1.388(9)
C24 H24 0.9500
C25 H25 0.9500
C26 H26A 0.9800
C26 H26B 0.9800
C26 H26C 0.9800
C26' H26D 0.9800
C26' H26E 0.9800
C26' H26F 0.9800
C27 C32 1.369(7)
C27 C28 1.395(7)
C28 C29 1.376(9)
C28 H28 0.9500
C29 C30 1.378(11)
C29 H29 0.9500
C30 C31 1.384(10)
C30 H30 0.9500
C31 C32 1.387(7)
C31 H31 0.9500
C33 C37 1.473(4)
C33 C34 1.556(12)
C33 H33 1.0000
C34 C36 1.531(8)
C34 C35 1.533(8)
C34 H34 1.0000
C35 H35A 0.9800
C35 H35B 0.9800
C35 H35C 0.9800
C36 H36A 0.9800
C36 H36B 0.9800
C36 H36C 0.9800
C38 C39 1.495(15)
C38 H38A 0.9900
C38 H38B 0.9900
C39 H39A 0.9800
C39 H39B 0.9800
C39 H39C 0.9800
C33' C37' 1.498(4)
C33' C34' 1.556(12)
C33' H33' 1.0000
C34' C35' 1.530(8)
C34' C36' 1.532(8)
C34' H34' 1.0000
C35' H35D 0.9800
C35' H35E 0.9800
C35' H35F 0.9800
C36' H36D 0.9800
C36' H36E 0.9800
C36' H36F 0.9800
C38' C39' 1.493(15)
C38' H38C 0.9900
C38' H38D 0.9900
C39' H39D 0.9800
C39' H39E 0.9800
C39' H39F 0.9800

loop_
_geom_torsion_atom_site_label_1
_geom_torsion_atom_site_label_2
_geom_torsion_atom_site_label_3
_geom_torsion_atom_site_label_4
_geom_torsion
C27 Pd1 P1 C1 107.2(2)
I1 Pd1 P1 C1 -69.60(18)
C27 Pd1 P1 C13 -10.1(2)
I1 Pd1 P1 C13 173.1(2)
C27 Pd1 P1 C7 -131.8(3)
I1 Pd1 P1 C7 51.4(2)
C27 Pd1 P2 C14' -75.6(5)
I1 Pd1 P2 C14' 101.2(5)
C27 Pd1 P2 C26 29.5(5)
I1 Pd1 P2 C26 -153.7(5)
C27 Pd1 P2 C20 157.4(3)
I1 Pd1 P2 C20 -25.7(2)
C27 Pd1 P2 C14 -87.2(2)
I1 Pd1 P2 C14 89.63(19)
C27 Pd1 P2 C26' 45.5(7)
I1 Pd1 P2 C26' -137.6(7)
C13 P1 C1 C6 -50.3(5)
C7 P1 C1 C6 55.6(5)
Pd1 P1 C1 C6 -176.1(4)
C13 P1 C1 C2 129.7(4)
C7 P1 C1 C2 -124.5(4)
Pd1 P1 C1 C2 3.9(5)
C6 C1 C2 C3 1.6(8)
P1 C1 C2 C3 -178.4(4)
C1 C2 C3 C4 -1.3(9)
C2 C3 C4 C5 -0.1(10)
C3 C4 C5 C6 1.2(11)
C4 C5 C6 C1 -0.9(11)
C2 C1 C6 C5 -0.5(9)
P1 C1 C6 C5 179.4(5)
C1 P1 C7 C12 -153.9(4)
C13 P1 C7 C12 -48.6(5)
Pd1 P1 C7 C12 80.3(5)
C1 P1 C7 C8 27.7(5)
C13 P1 C7 C8 133.0(5)
Pd1 P1 C7 C8 -98.1(5)
C12 C7 C8 C9 3.2(9)
P1 C7 C8 C9 -178.4(5)
C7 C8 C9 C10 -1.4(11)
C8 C9 C10 C11 -0.6(11)
C9 C10 C11 C12 0.8(11)
C10 C11 C12 C7 1.0(11)
C8 C7 C12 C11 -3.0(9)
P1 C7 C12 C11 178.6(5)
C26 P2 C14 C19 2.9(6)
C20 P2 C14 C19 -106.8(4)
Pd1 P2 C14 C19 128.6(4)
C26 P2 C14 C15 -173.6(5)
C20 P2 C14 C15 76.7(4)
Pd1 P2 C14 C15 -47.9(3)
C19 C14 C15 C16 0.1(2)
P2 C14 C15 C16 176.7(4)
C14 C15 C16 C17 -0.1(2)
C15 C16 C17 C18 0.2(5)
C16 C17 C18 C19 -0.4(6)
C15 C14 C19 C18 -0.2(5)
P2 C14 C19 C18 -176.7(5)
C17 C18 C19 C14 0.4(6)
C20 P2 C14' C19' -75.6(8)
C26' P2 C14' C19' 25.5(12)
Pd1 P2 C14' C19' 150.5(6)
C20 P2 C14' C15' 104.0(6)
C26' P2 C14' C15' -154.8(10)
Pd1 P2 C14' C15' -29.8(7)
C19' C14' C15' C16' 0.0(2)
P2 C14' C15' C16' -179.7(9)
C14' C15' C16' C17' -0.1(2)
C15' C16' C17' C18' 0.2(5)
C16' C17' C18' C19' -0.3(7)
C15' C14' C19' C18' -0.1(5)
P2 C14' C19' C18' 179.6(10)
C17' C18' C19' C14' 0.2(7)
C14' P2 C20 C21 -5.4(7)
C26 P2 C20 C21 -96.3(6)
C14 P2 C20 C21 14.7(6)
C26' P2 C20 C21 -111.5(9)
Pd1 P2 C20 C21 129.1(5)
C14' P2 C20 C25 173.5(6)
C26 P2 C20 C25 82.6(6)
C14 P2 C20 C25 -166.3(4)
C26' P2 C20 C25 67.5(8)
Pd1 P2 C20 C25 -52.0(5)
C25 C20 C21 C22 0.8(9)
P2 C20 C21 C22 179.7(5)
C20 C21 C22 C23 -0.8(11)
C21 C22 C23 C24 0.8(12)
C22 C23 C24 C25 -0.7(11)
C23 C24 C25 C20 0.7(10)
C21 C20 C25 C24 -0.7(9)
P2 C20 C25 C24 -179.7(5)
P2 Pd1 C27 C32 -101.7(4)
P1 Pd1 C27 C32 85.0(4)
P2 Pd1 C27 C28 77.2(4)
P1 Pd1 C27 C28 -96.1(4)
C32 C27 C28 C29 -1.5(8)
Pd1 C27 C28 C29 179.6(5)
C27 C28 C29 C30 1.2(9)
C28 C29 C30 C31 0.2(10)
C29 C30 C31 C32 -1.3(10)
C28 C27 C32 O1 178.8(4)
Pd1 C27 C32 O1 -2.3(6)
C28 C27 C32 C31 0.4(8)
Pd1 C27 C32 C31 179.3(4)
C33 O1 C32 C27 175.7(7)
C33' O1 C32 C27 174.4(6)
C33 O1 C32 C31 -5.8(9)
C33' O1 C32 C31 -7.1(8)
C30 C31 C32 C27 1.0(9)
C30 C31 C32 O1 -177.4(5)
C32 O1 C33 C37 44.8(15)
C32 O1 C33 C34 -173.4(6)
O1 C33 C34 C36 -165.5(9)
C37 C33 C34 C36 -30.0(15)
O1 C33 C34 C35 73.3(11)
C37 C33 C34 C35 -151.1(12)
C38 O3 C37 O2 -1.6(18)
C38 O3 C37 C33 -156.0(12)
O1 C33 C37 O2 58.9(16)
C34 C33 C37 O2 -75.8(13)
O1 C33 C37 O3 -145.0(10)
C34 C33 C37 O3 80.4(19)
C37 O3 C38 C39 91.7(16)
C32 O1 C33' C37' 90.4(10)
C33 O1 C33' C37' -85(3)
O1 C33' C34' C35' 52.1(11)
C37' C33' C34' C35' 164.9(10)
O1 C33' C34' C36' -69.4(9)
C37' C33' C34' C36' 43.5(11)
C38' O3' C37' O2' -2(2)
C38' O3' C37' C33' 173.0(13)
O1 C33' C37' O2' 15(3)
C34' C33' C37' O2' -96(2)
O1 C33' C37' O3' -158.6(11)
C34' C33' C37' O3' 90.3(14)
C37' O3' C38' C39' 173.6(16)
